data_7053023
loop_
_publ_author_name
'Zhang, Qian'
'Zhou, Hongbo'
'Shen, Xiaoping'
'Zhou, Hu'
'Yang, Yuqi'

_publ_section_title
;
 Syntheses, crystal structures and magnetic properties of four
 cyano-bridged bimetallic alternating chain complexes based on
 [CrIII(salen)(CN)2]&#x2212; and [CrIII(bipy)(CN)4]&#x2212; building
 blocks
;
_journal_issue 4
_journal_name_full 'New Journal of Chemistry'
_journal_page_first 941
_journal_paper_doi 10.1039/c2nj41059a
_journal_volume 37
_journal_year 2013
_chemical_formula_sum 'C102 H92 Cr3 Mn3 N18 O16'
_chemical_formula_weight 2146.76
_chemical_name_systematic
;
?
;
_space_group_IT_number 14
_symmetry_space_group_name_Hall '-P 2ybc'
_symmetry_space_group_name_H-M 'P 1 21/c 1'
_atom_sites_solution_hydrogens geom
_atom_sites_solution_primary direct
_atom_sites_solution_secondary difmap
_audit_creation_method SHELXL-97
_cell_angle_alpha 90.00
_cell_angle_beta 91.988(5)
_cell_angle_gamma 90.00
_cell_formula_units_Z 2
_cell_length_a 16.039(5)
_cell_length_b 20.336(6)
_cell_length_c 16.729(5)
_cell_measurement_temperature 291(2)
_cell_volume 5453(3)
_computing_structure_refinement 'SHELXL-97 (Sheldrick, 1997)'
_computing_structure_solution 'SHELXS-97 (Sheldrick, 1990)'
_diffrn_ambient_temperature 291(2)
_diffrn_measured_fraction_theta_full 0.982
_diffrn_measured_fraction_theta_max 0.982
_diffrn_radiation_monochromator graphite
_diffrn_radiation_source 'fine-focus sealed tube'
_diffrn_radiation_type MoK\a
_diffrn_radiation_wavelength 0.71073
_diffrn_reflns_av_R_equivalents 0.0479
_diffrn_reflns_av_sigmaI/netI 0.0604
_diffrn_reflns_limit_h_max 19
_diffrn_reflns_limit_h_min -19
_diffrn_reflns_limit_k_max 24
_diffrn_reflns_limit_k_min -24
_diffrn_reflns_limit_l_max 20
_diffrn_reflns_limit_l_min -20
_diffrn_reflns_number 38691
_diffrn_reflns_theta_full 26.00
_diffrn_reflns_theta_max 26.00
_diffrn_reflns_theta_min 1.27
_exptl_absorpt_coefficient_mu 0.693
_exptl_crystal_density_diffrn 1.307
_exptl_crystal_density_method 'not measured'
_exptl_crystal_F_000 2210
_refine_diff_density_max 0.204
_refine_diff_density_min -0.556
_refine_diff_density_rms 0.054
_refine_ls_extinction_method none
_refine_ls_goodness_of_fit_ref 1.092
_refine_ls_hydrogen_treatment mixed
_refine_ls_matrix_type full
_refine_ls_number_parameters 658
_refine_ls_number_reflns 10517
_refine_ls_number_restraints 0
_refine_ls_restrained_S_all 1.092
_refine_ls_R_factor_all 0.0827
_refine_ls_R_factor_gt 0.0542
_refine_ls_shift/su_max 0.000
_refine_ls_shift/su_mean 0.000
_refine_ls_structure_factor_coef Fsqd
_refine_ls_weighting_details 'calc w=1/[\s^2^(Fo^2^)+(0.0400P)^2^+0.5500P] where P=(Fo^2^+2Fc^2^)/3'
_refine_ls_weighting_scheme calc
_refine_ls_wR_factor_gt 0.0995
_refine_ls_wR_factor_ref 0.1046
_reflns_number_gt 7368
_reflns_number_total 10517
_reflns_threshold_expression >2sigma(I)
_cod_data_source_file c2nj41059a.txt
_cod_data_source_block 1
_cod_database_code 7053023

loop_
_symmetry_equiv_pos_as_xyz
'x, y, z'
'-x, y+1/2, -z+1/2'
'-x, -y, -z'
'x, -y-1/2, z-1/2'

loop_
_atom_site_label
_atom_site_type_symbol
_atom_site_fract_x
_atom_site_fract_y
_atom_site_fract_z
_atom_site_U_iso_or_equiv
_atom_site_adp_type
_atom_site_occupancy
_atom_site_symmetry_multiplicity
_atom_site_calc_flag
_atom_site_refinement_flags
_atom_site_disorder_group
C1 C 1.02279(17) 0.62021(15) 0.65014(16) 0.0411(7) Uani 1 1 d . .
C2 C 1.00392(18) 0.58019(15) 0.71346(18) 0.0468(7) Uani 1 1 d . .
H2 H 1.0227 0.5909 0.7650 0.056 Uiso 1 1 calc R .
C3 C 0.95704(18) 0.52415(15) 0.70010(18) 0.0443(7) Uani 1 1 d . .
H3 H 0.9453 0.4965 0.7425 0.053 Uiso 1 1 calc R .
C4 C 0.92715(18) 0.50889(14) 0.62280(18) 0.0447(7) Uani 1 1 d . .
H4 H 0.8943 0.4717 0.6144 0.054 Uiso 1 1 calc R .
C5 C 0.94591(17) 0.54852(13) 0.55890(17) 0.0378(6) Uani 1 1 d . .
H5 H 0.9269 0.5379 0.5074 0.045 Uiso 1 1 calc R .
C6 C 0.99447(18) 0.60535(14) 0.57326(17) 0.0423(7) Uani 1 1 d . .
C7 C 1.02236(18) 0.64447(14) 0.50491(17) 0.0413(7) Uani 1 1 d . .
H7 H 1.0138 0.6261 0.4544 0.050 Uiso 1 1 calc R .
C8 C 1.07691(18) 0.74145(14) 0.43630(17) 0.0425(7) Uani 1 1 d . .
H8A H 1.0468 0.7248 0.3892 0.051 Uiso 1 1 calc R .
H8B H 1.1361 0.7379 0.4270 0.051 Uiso 1 1 calc R .
C9 C 1.05446(18) 0.81442(14) 0.44807(17) 0.0421(7) Uani 1 1 d . .
H9A H 1.0798 0.8427 0.4090 0.050 Uiso 1 1 calc R .
H9B H 0.9947 0.8217 0.4475 0.050 Uiso 1 1 calc R .
C10 C 1.12459(17) 0.87815(15) 0.54018(16) 0.0404(7) Uani 1 1 d . .
H10 H 1.1264 0.9075 0.4976 0.049 Uiso 1 1 calc R .
C11 C 1.15814(17) 0.89883(14) 0.61861(17) 0.0406(7) Uani 1 1 d . .
C12 C 1.20429(17) 0.95614(14) 0.61874(16) 0.0384(7) Uani 1 1 d . .
H12 H 1.2101 0.9793 0.5713 0.046 Uiso 1 1 calc R .
C13 C 1.24204(16) 0.97935(15) 0.68883(17) 0.0405(7) Uani 1 1 d . .
H13 H 1.2727 1.0181 0.6881 0.049 Uiso 1 1 calc R .
C14 C 1.23466(17) 0.94553(13) 0.75993(16) 0.0374(6) Uani 1 1 d . .
H14 H 1.2600 0.9614 0.8069 0.045 Uiso 1 1 calc R .
C15 C 1.18830(17) 0.88670(15) 0.76026(16) 0.0399(7) Uani 1 1 d . .
H15 H 1.1835 0.8633 0.8076 0.048 Uiso 1 1 calc R .
C16 C 1.14965(17) 0.86346(14) 0.68986(16) 0.0386(6) Uani 1 1 d . .
C17 C 0.69308(17) 0.84647(14) 0.71164(16) 0.0387(7) Uani 1 1 d . .
C18 C 0.67257(18) 0.91050(15) 0.73326(19) 0.0448(7) Uani 1 1 d . .
H18 H 0.6851 0.9455 0.6999 0.054 Uiso 1 1 calc R .
C19 C 0.63317(17) 0.92210(15) 0.80522(17) 0.0416(7) Uani 1 1 d . .
H19 H 0.6207 0.9649 0.8204 0.050 Uiso 1 1 calc R .
C20 C 0.61283(17) 0.86995(14) 0.85357(16) 0.0398(7) Uani 1 1 d . .
H20 H 0.5852 0.8776 0.9006 0.048 Uiso 1 1 calc R .
C21 C 0.63345(17) 0.80624(15) 0.83227(18) 0.0428(7) Uani 1 1 d . .
H21 H 0.6210 0.7713 0.8657 0.051 Uiso 1 1 calc R .
C22 C 0.67268(17) 0.79479(14) 0.76114(15) 0.0367(6) Uani 1 1 d . .
C23 C 0.69312(15) 0.72603(14) 0.73862(15) 0.0340(6) Uani 1 1 d . .
H23 H 0.6793 0.6943 0.7760 0.041 Uiso 1 1 calc R .
C24 C 0.73761(17) 0.63103(14) 0.66988(16) 0.0391(7) Uani 1 1 d . .
H24A H 0.7951 0.6187 0.6821 0.047 Uiso 1 1 calc R .
H24B H 0.7016 0.6076 0.7055 0.047 Uiso 1 1 calc R .
C25 C 0.71447(19) 0.61698(14) 0.58551(17) 0.0446(7) Uani 1 1 d . .
H25A H 0.6543 0.6167 0.5777 0.054 Uiso 1 1 calc R .
H25B H 0.7358 0.5743 0.5703 0.054 Uiso 1 1 calc R .
C26 C 0.78987(18) 0.64693(16) 0.46766(18) 0.0460(7) Uani 1 1 d . .
H26 H 0.7928 0.6015 0.4621 0.055 Uiso 1 1 calc R .
C27 C 0.82132(18) 0.68722(14) 0.41066(17) 0.0400(7) Uani 1 1 d . .
C28 C 0.86652(18) 0.65808(15) 0.35121(16) 0.0417(7) Uani 1 1 d . .
H28 H 0.8711 0.6125 0.3489 0.050 Uiso 1 1 calc R .
C29 C 0.9054(2) 0.69732(17) 0.29460(18) 0.0505(8) Uani 1 1 d . .
H29 H 0.9345 0.6781 0.2535 0.061 Uiso 1 1 calc R .
C30 C 0.89989(19) 0.76515(16) 0.30059(18) 0.0474(8) Uani 1 1 d . .
H30 H 0.9262 0.7915 0.2637 0.057 Uiso 1 1 calc R .
C31 C 0.85590(17) 0.79402(15) 0.36049(17) 0.0409(7) Uani 1 1 d . .
H31 H 0.8525 0.8396 0.3635 0.049 Uiso 1 1 calc R .
C32 C 0.81666(18) 0.75545(14) 0.41637(16) 0.0402(7) Uani 1 1 d . .
C33 C 0.46694(17) 0.62481(14) 0.63425(16) 0.0394(6) Uani 1 1 d . .
C34 C 0.49244(17) 0.56081(14) 0.62097(18) 0.0422(7) Uani 1 1 d . .
H34 H 0.4825 0.5415 0.5712 0.051 Uiso 1 1 calc R .
C35 C 0.53308(17) 0.52518(14) 0.68239(16) 0.0387(6) Uani 1 1 d . .
H35 H 0.5512 0.4825 0.6732 0.046 Uiso 1 1 calc R .
C36 C 0.54625(17) 0.55361(13) 0.75676(16) 0.0368(6) Uani 1 1 d . .
H36 H 0.5724 0.5296 0.7977 0.044 Uiso 1 1 calc R .
C37 C 0.52073(18) 0.61789(13) 0.77094(17) 0.0407(7) Uani 1 1 d . .
H37 H 0.5305 0.6368 0.8210 0.049 Uiso 1 1 calc R .
C38 C 0.48044(16) 0.65386(15) 0.70991(17) 0.0409(7) Uani 1 1 d . .
C39 C 0.45752(15) 0.72027(13) 0.73663(16) 0.0337(6) Uani 1 1 d . .
H39 H 0.4605 0.7325 0.7902 0.040 Uiso 1 1 calc R .
C40 C 0.41030(17) 0.82864(13) 0.71044(16) 0.0378(6) Uani 1 1 d . .
H40A H 0.4397 0.8392 0.7605 0.045 Uiso 1 1 calc R .
H40B H 0.3508 0.8315 0.7183 0.045 Uiso 1 1 calc R .
C41 C 0.43609(17) 0.87656(14) 0.64365(16) 0.0399(7) Uani 1 1 d . .
H41A H 0.4130 0.9200 0.6518 0.048 Uiso 1 1 calc R .
H41B H 0.4963 0.8799 0.6418 0.048 Uiso 1 1 calc R .
C42 C 0.36373(17) 0.88226(15) 0.51748(17) 0.0426(7) Uani 1 1 d . .
H42 H 0.3598 0.9267 0.5297 0.051 Uiso 1 1 calc R .
C43 C 0.32807(17) 0.85995(13) 0.44143(15) 0.0360(6) Uani 1 1 d . .
C44 C 0.27906(16) 0.90535(14) 0.39836(15) 0.0346(6) Uani 1 1 d . .
H44 H 0.2753 0.9485 0.4163 0.041 Uiso 1 1 calc R .
C45 C 0.23616(16) 0.88648(14) 0.32923(15) 0.0365(6) Uani 1 1 d . .
H45 H 0.2025 0.9167 0.3016 0.044 Uiso 1 1 calc R .
C46 C 0.24304(19) 0.82196(15) 0.30042(17) 0.0441(7) Uani 1 1 d . .
H46 H 0.2149 0.8095 0.2533 0.053 Uiso 1 1 calc R .
C47 C 0.29225(18) 0.77682(15) 0.34302(16) 0.0431(7) Uani 1 1 d . .
H47 H 0.2962 0.7338 0.3246 0.052 Uiso 1 1 calc R .
C48 C 0.33630(16) 0.79561(14) 0.41402(15) 0.0329(6) Uani 1 1 d . .
N1 N 1.05613(15) 0.69949(11) 0.50777(13) 0.0387(6) Uani 1 1 d . .
N2 N 1.09319(14) 0.82191(12) 0.52820(14) 0.0390(5) Uani 1 1 d . .
N3 N 0.72603(14) 0.70422(12) 0.67729(14) 0.0405(6) Uani 1 1 d . .
N4 N 0.75451(14) 0.67372(13) 0.53220(14) 0.0439(6) Uani 1 1 d . .
N5 N 0.43382(13) 0.75917(11) 0.68239(13) 0.0378(5) Uani 1 1 d . .
N6 N 0.39944(13) 0.84543(10) 0.56757(13) 0.0331(5) Uani 1 1 d . .
O1 O 1.06824(12) 0.67466(9) 0.66994(11) 0.0430(5) Uani 1 1 d . .
O2 O 1.10418(11) 0.81078(9) 0.69422(11) 0.0374(4) Uani 1 1 d . .
O3 O 0.72958(11) 0.84345(9) 0.64008(11) 0.0389(5) Uani 1 1 d . .
O4 O 0.77252(11) 0.78383(9) 0.47471(10) 0.0387(5) Uani 1 1 d . .
O5 O 0.43145(11) 0.65738(9) 0.56907(12) 0.0419(5) Uani 1 1 d . .
O6 O 0.38398(11) 0.74957(9) 0.45040(11) 0.0371(4) Uani 1 1 d . .
O7 O 0.8921(2) 0.94544(19) 0.5612(2) 0.0447(10) Uani 0.50 1 d P .
H7D H 0.9078 0.9064 0.5719 0.054 Uiso 0.50 1 d PR .
H7B H 0.9180 0.9597 0.5213 0.054 Uiso 0.50 1 d PR .
O8 O 0.7679(2) 0.03156(19) 0.9524(2) 0.0428(9) Uani 0.50 1 d P .
H8F H 0.7732 0.0707 0.9356 0.051 Uiso 0.50 1 d PR .
H8C H 0.7187 0.0261 0.9686 0.051 Uiso 0.50 1 d PR .
O9 O 0.6734(2) 0.09052(19) 0.0560(2) 0.0440(10) Uani 0.50 1 d P .
H9C H 0.6640 0.0528 0.0358 0.053 Uiso 0.50 1 d PR .
H9D H 0.6329 0.1160 0.0439 0.053 Uiso 0.50 1 d PR .
O10 O 0.3799(2) 0.06254(19) 0.5321(2) 0.0382(9) Uani 0.50 1 d P .
H10D H 0.4065 0.0650 0.4891 0.046 Uiso 0.50 1 d PR .
H10C H 0.3935 0.0947 0.5624 0.046 Uiso 0.50 1 d PR .
N7 N 0.87591(17) 0.76535(13) 0.60723(14) 0.0403(6) Uani 0.50 1 d P 1
N8 N 0.54056(17) 0.76107(13) 0.54719(15) 0.0425(6) Uani 0.50 1 d P 1
N9 N 0.21531(16) 0.73585(12) 0.59697(15) 0.0385(6) Uani 0.50 1 d P 1
C49 C 0.94544(17) 0.76603(13) 0.60802(15) 0.0396(6) Uani 0.50 1 d P 1
C50 C 0.61287(17) 0.76242(12) 0.55629(15) 0.0403(6) Uani 0.50 1 d P 1
C51 C 0.28688(16) 0.74486(13) 0.58170(15) 0.0400(6) Uani 0.50 1 d P 1
Mn1 Mn 1.08045(3) 0.75014(2) 0.60817(3) 0.04021(12) Uani 0.50 1 d P 1
Cr2 Cr 0.74364(3) 0.76399(2) 0.58220(3) 0.04070(12) Uani 0.50 1 d P 1
Mn3 Mn 0.41197(3) 0.74978(2) 0.56379(3) 0.04022(12) Uani 0.50 1 d P 1
C49' C 0.87591(17) 0.76535(13) 0.60723(14) 0.0403(6) Uani 0.50 1 d P 2
C50' C 0.54056(17) 0.76107(13) 0.54719(15) 0.0425(6) Uani 0.50 1 d P 2
C51' C 0.21531(16) 0.73585(12) 0.59697(15) 0.0385(6) Uani 0.50 1 d P 2
N7' N 0.94544(17) 0.76603(13) 0.60802(15) 0.0396(6) Uani 0.50 1 d P 2
N8' N 0.61287(17) 0.76242(12) 0.55629(15) 0.0403(6) Uani 0.50 1 d P 2
N9' N 0.28688(16) 0.74486(13) 0.58170(15) 0.0400(6) Uani 0.50 1 d P 2
Cr1 Cr 1.08045(3) 0.75014(2) 0.60817(3) 0.04021(12) Uani 0.50 1 d P 2
Mn2 Mn 0.74364(3) 0.76399(2) 0.58220(3) 0.04070(12) Uani 0.50 1 d P 2
Cr3 Cr 0.41197(3) 0.74978(2) 0.56379(3) 0.04022(12) Uani 0.50 1 d P 2

loop_
_atom_site_aniso_label
_atom_site_aniso_U_11
_atom_site_aniso_U_22
_atom_site_aniso_U_33
_atom_site_aniso_U_23
_atom_site_aniso_U_13
_atom_site_aniso_U_12
C1 0.0348(15) 0.0516(18) 0.0378(15) -0.0125(13) 0.0148(12) -0.0119(13)
C2 0.0443(17) 0.0498(18) 0.0452(17) 0.0071(14) -0.0130(14) -0.0098(14)
C3 0.0421(16) 0.0484(17) 0.0429(17) 0.0078(13) 0.0080(13) -0.0081(14)
C4 0.0450(16) 0.0380(16) 0.0521(18) -0.0099(13) 0.0149(14) -0.0157(13)
C5 0.0378(15) 0.0375(15) 0.0388(15) -0.0106(12) 0.0127(12) -0.0038(12)
C6 0.0405(16) 0.0389(16) 0.0468(16) 0.0057(13) -0.0099(13) -0.0108(13)
C7 0.0445(16) 0.0451(17) 0.0353(15) -0.0115(13) 0.0141(12) -0.0103(14)
C8 0.0411(16) 0.0475(18) 0.0378(15) 0.0032(13) -0.0128(12) -0.0140(13)
C9 0.0344(15) 0.0398(16) 0.0512(17) 0.0178(13) -0.0102(13) -0.0148(12)
C10 0.0424(16) 0.0448(17) 0.0347(14) -0.0108(12) 0.0100(12) -0.0031(13)
C11 0.0333(14) 0.0405(16) 0.0474(16) 0.0082(13) -0.0092(12) -0.0098(12)
C12 0.0367(15) 0.0416(16) 0.0363(15) 0.0080(12) -0.0067(12) -0.0098(12)
C13 0.0267(13) 0.0478(17) 0.0468(17) 0.0036(13) 0.0001(12) -0.0112(13)
C14 0.0363(15) 0.0367(15) 0.0383(15) -0.0055(12) -0.0126(12) 0.0109(12)
C15 0.0344(14) 0.0547(18) 0.0307(14) 0.0051(13) 0.0026(11) -0.0102(13)
C16 0.0385(15) 0.0445(17) 0.0327(14) 0.0035(12) 0.0016(12) -0.0038(13)
C17 0.0348(15) 0.0455(17) 0.0347(15) 0.0001(12) -0.0143(12) 0.0118(13)
C18 0.0368(16) 0.0427(17) 0.0550(19) 0.0100(14) 0.0013(13) 0.0008(13)
C19 0.0389(15) 0.0453(17) 0.0393(15) -0.0067(13) -0.0208(13) 0.0174(13)
C20 0.0345(15) 0.0517(18) 0.0326(14) -0.0057(13) -0.0073(11) 0.0104(13)
C21 0.0346(15) 0.0444(17) 0.0496(17) 0.0013(14) 0.0051(13) 0.0051(13)
C22 0.0345(15) 0.0439(16) 0.0311(14) -0.0121(12) -0.0083(11) 0.0086(12)
C23 0.0236(12) 0.0431(15) 0.0346(14) 0.0032(12) -0.0068(11) 0.0169(11)
C24 0.0280(14) 0.0476(17) 0.0421(16) 0.0070(13) 0.0066(12) 0.0116(12)
C25 0.0453(17) 0.0418(17) 0.0461(17) -0.0123(13) -0.0079(13) 0.0102(14)
C26 0.0426(17) 0.0496(18) 0.0452(17) 0.0006(14) -0.0086(13) 0.0057(14)
C27 0.0385(15) 0.0417(16) 0.0389(15) 0.0009(12) -0.0116(13) -0.0005(13)
C28 0.0477(17) 0.0425(17) 0.0338(15) -0.0037(12) -0.0122(13) 0.0130(14)
C29 0.0484(18) 0.060(2) 0.0431(17) -0.0214(15) 0.0065(14) -0.0148(16)
C30 0.0407(17) 0.053(2) 0.0478(18) 0.0115(14) -0.0024(14) 0.0029(14)
C31 0.0327(15) 0.0465(17) 0.0429(16) 0.0115(14) -0.0093(12) -0.0049(13)
C32 0.0407(16) 0.0425(16) 0.0371(15) -0.0100(13) -0.0029(12) -0.0108(13)
C33 0.0395(16) 0.0387(16) 0.0408(15) 0.0125(13) 0.0149(12) -0.0070(13)
C34 0.0373(16) 0.0411(17) 0.0482(17) 0.0063(13) 0.0025(13) -0.0054(13)
C35 0.0374(15) 0.0381(15) 0.0416(16) 0.0049(13) 0.0169(12) 0.0075(13)
C36 0.0451(16) 0.0310(14) 0.0345(14) 0.0119(11) 0.0046(12) -0.0041(12)
C37 0.0485(17) 0.0328(15) 0.0414(16) 0.0136(12) 0.0132(13) -0.0101(13)
C38 0.0285(14) 0.0526(18) 0.0421(16) 0.0077(13) 0.0101(12) 0.0133(13)
C39 0.0257(13) 0.0342(14) 0.0400(15) 0.0126(11) -0.0143(11) -0.0035(11)
C40 0.0357(15) 0.0421(16) 0.0352(15) 0.0065(12) -0.0054(12) 0.0132(12)
C41 0.0367(15) 0.0400(16) 0.0421(15) 0.0016(13) -0.0113(12) -0.0015(12)
C42 0.0407(16) 0.0425(17) 0.0433(16) -0.0049(13) -0.0168(12) 0.0156(13)
C43 0.0395(15) 0.0363(15) 0.0319(14) -0.0025(11) -0.0022(12) -0.0046(12)
C44 0.0314(13) 0.0426(16) 0.0300(14) 0.0036(11) 0.0041(11) -0.0097(12)
C45 0.0303(14) 0.0474(17) 0.0321(14) -0.0013(12) 0.0053(11) 0.0140(12)
C46 0.0488(18) 0.0477(17) 0.0353(15) -0.0016(13) -0.0056(13) -0.0075(14)
C47 0.0473(17) 0.0421(17) 0.0395(16) -0.0184(13) -0.0049(13) 0.0104(14)
C48 0.0267(13) 0.0430(15) 0.0294(13) -0.0098(11) 0.0071(10) 0.0025(11)
N1 0.0429(13) 0.0408(14) 0.0319(12) 0.0046(10) -0.0053(10) -0.0137(11)
N2 0.0290(12) 0.0460(14) 0.0423(13) 0.0009(11) 0.0032(10) -0.0150(11)
N3 0.0297(12) 0.0529(15) 0.0394(13) 0.0075(11) 0.0082(10) 0.0155(11)
N4 0.0301(12) 0.0619(16) 0.0389(13) -0.0017(12) -0.0085(10) 0.0087(11)
N5 0.0310(12) 0.0456(14) 0.0363(12) 0.0136(11) -0.0072(9) 0.0121(10)
N6 0.0304(11) 0.0318(12) 0.0361(12) 0.0010(9) -0.0125(9) -0.0013(9)
O1 0.0453(11) 0.0406(11) 0.0419(11) 0.0011(9) -0.0152(9) -0.0048(9)
O2 0.0271(9) 0.0399(11) 0.0443(11) -0.0073(9) -0.0109(8) 0.0043(8)
O3 0.0368(10) 0.0381(11) 0.0413(11) 0.0145(8) -0.0063(8) -0.0168(9)
O4 0.0332(10) 0.0515(12) 0.0304(10) -0.0012(8) -0.0137(8) 0.0079(9)
O5 0.0340(10) 0.0417(11) 0.0496(12) 0.0070(9) -0.0057(9) 0.0028(9)
O6 0.0329(10) 0.0349(10) 0.0433(10) -0.0135(8) -0.0029(8) 0.0012(8)
O7 0.046(2) 0.048(2) 0.040(2) 0.0190(18) -0.0112(18) -0.0053(18)
O8 0.039(2) 0.045(2) 0.045(2) 0.0136(18) 0.0071(17) -0.0033(18)
O9 0.045(2) 0.041(2) 0.045(2) 0.0036(18) -0.0176(18) -0.0025(18)
O10 0.035(2) 0.051(2) 0.0286(19) -0.0081(16) -0.0069(15) 0.0217(18)
N7 0.0441(16) 0.0433(15) 0.0324(13) 0.0144(11) -0.0139(11) -0.0008(12)
N8 0.0405(16) 0.0448(16) 0.0417(15) 0.0143(12) -0.0060(12) -0.0012(12)
N9 0.0381(14) 0.0349(14) 0.0413(14) -0.0093(11) -0.0149(11) -0.0041(11)
C49 0.0382(15) 0.0430(15) 0.0372(14) 0.0169(11) -0.0054(11) -0.0165(12)
C50 0.0468(16) 0.0362(14) 0.0374(14) 0.0134(11) -0.0074(12) -0.0012(12)
C51 0.0367(15) 0.0443(15) 0.0391(14) -0.0187(12) 0.0015(11) -0.0092(12)
Mn1 0.0416(3) 0.0399(3) 0.0386(2) -0.0056(2) -0.00526(19) -0.0035(2)
Cr2 0.0397(2) 0.0422(3) 0.0396(3) 0.0143(2) -0.00673(19) -0.0018(2)
Mn3 0.0396(3) 0.0374(3) 0.0433(3) 0.0071(2) -0.00432(19) 0.0034(2)
C49' 0.0441(16) 0.0433(15) 0.0324(13) 0.0144(11) -0.0139(11) -0.0008(12)
C50' 0.0405(16) 0.0448(16) 0.0417(15) 0.0143(12) -0.0060(12) -0.0012(12)
C51' 0.0381(14) 0.0349(14) 0.0413(14) -0.0093(11) -0.0149(11) -0.0041(11)
N7' 0.0382(15) 0.0430(15) 0.0372(14) 0.0169(11) -0.0054(11) -0.0165(12)
N8' 0.0468(16) 0.0362(14) 0.0374(14) 0.0134(11) -0.0074(12) -0.0012(12)
N9' 0.0367(15) 0.0443(15) 0.0391(14) -0.0187(12) 0.0015(11) -0.0092(12)
Cr1 0.0416(3) 0.0399(3) 0.0386(2) -0.0056(2) -0.00526(19) -0.0035(2)
Mn2 0.0397(2) 0.0422(3) 0.0396(3) 0.0143(2) -0.00673(19) -0.0018(2)
Cr3 0.0396(3) 0.0374(3) 0.0433(3) 0.0071(2) -0.00432(19) 0.0034(2)

loop_
_atom_type_symbol
_atom_type_description
_atom_type_scat_dispersion_real
_atom_type_scat_dispersion_imag
_atom_type_scat_source
C C 0.0033 0.0016 'International Tables Vol C Tables 4.2.6.8 and 6.1.1.4'
H H 0.0000 0.0000 'International Tables Vol C Tables 4.2.6.8 and 6.1.1.4'
N N 0.0061 0.0033 'International Tables Vol C Tables 4.2.6.8 and 6.1.1.4'
O O 0.0106 0.0060 'International Tables Vol C Tables 4.2.6.8 and 6.1.1.4'
Mn Mn 0.3368 0.7283 'International Tables Vol C Tables 4.2.6.8 and 6.1.1.4'
Cr Cr 0.3209 0.6236 'International Tables Vol C Tables 4.2.6.8 and 6.1.1.4'

loop_
_geom_angle_atom_site_label_1
_geom_angle_atom_site_label_2
_geom_angle_atom_site_label_3
_geom_angle
_geom_angle_site_symmetry_3
O1 C1 C2 115.1(2) .
O1 C1 C6 124.1(3) .
C2 C1 C6 120.8(3) .
C1 C2 C3 119.8(3) .
C1 C2 H2 120.1 .
C3 C2 H2 120.1 .
C2 C3 C4 120.0(3) .
C2 C3 H3 120.0 .
C4 C3 H3 120.0 .
C5 C4 C3 120.6(3) .
C5 C4 H4 119.7 .
C3 C4 H4 119.7 .
C4 C5 C6 118.7(3) .
C4 C5 H5 120.6 .
C6 C5 H5 120.6 .
C1 C6 C5 120.0(3) .
C1 C6 C7 120.3(2) .
C5 C6 C7 119.4(3) .
N1 C7 C6 126.8(3) .
N1 C7 H7 116.6 .
C6 C7 H7 116.6 .
N1 C8 C9 112.5(2) .
N1 C8 H8A 109.1 .
C9 C8 H8A 109.1 .
N1 C8 H8B 109.1 .
C9 C8 H8B 109.1 .
H8A C8 H8B 107.8 .
N2 C9 C8 97.1(2) .
N2 C9 H9A 112.3 .
C8 C9 H9A 112.3 .
N2 C9 H9B 112.3 .
C8 C9 H9B 112.3 .
H9A C9 H9B 109.9 .
N2 C10 C11 122.4(3) .
N2 C10 H10 118.8 .
C11 C10 H10 118.8 .
C12 C11 C16 119.9(3) .
C12 C11 C10 115.1(3) .
C16 C11 C10 124.8(3) .
C11 C12 C13 120.5(3) .
C11 C12 H12 119.7 .
C13 C12 H12 119.7 .
C14 C13 C12 120.8(3) .
C14 C13 H13 119.6 .
C12 C13 H13 119.6 .
C13 C14 C15 119.1(2) .
C13 C14 H14 120.4 .
C15 C14 H14 120.4 .
C16 C15 C14 120.3(3) .
C16 C15 H15 119.9 .
C14 C15 H15 119.9 .
O2 C16 C15 117.8(2) .
O2 C16 C11 122.8(2) .
C15 C16 C11 119.4(3) .
O3 C17 C22 127.9(3) .
O3 C17 C18 112.7(3) .
C22 C17 C18 119.4(3) .
C17 C18 C19 119.9(3) .
C17 C18 H18 120.0 .
C19 C18 H18 120.0 .
C20 C19 C18 119.9(3) .
C20 C19 H19 120.1 .
C18 C19 H19 120.1 .
C19 C20 C21 120.3(3) .
C19 C20 H20 119.9 .
C21 C20 H20 119.9 .
C22 C21 C20 119.8(3) .
C22 C21 H21 120.1 .
C20 C21 H21 120.1 .
C17 C22 C21 120.7(3) .
C17 C22 C23 120.2(2) .
C21 C22 C23 119.1(3) .
N3 C23 C22 130.1(3) .
N3 C23 H23 115.0 .
C22 C23 H23 115.0 .
C25 C24 N3 104.0(2) .
C25 C24 H24A 110.9 .
N3 C24 H24A 110.9 .
C25 C24 H24B 110.9 .
N3 C24 H24B 110.9 .
H24A C24 H24B 109.0 .
C24 C25 N4 107.5(2) .
C24 C25 H25A 110.2 .
N4 C25 H25A 110.2 .
C24 C25 H25B 110.2 .
N4 C25 H25B 110.2 .
H25A C25 H25B 108.5 .
N4 C26 C27 119.4(3) .
N4 C26 H26 120.3 .
C27 C26 H26 120.3 .
C26 C27 C28 117.4(3) .
C26 C27 C32 121.8(3) .
C28 C27 C32 120.4(3) .
C27 C28 C29 119.9(3) .
C27 C28 H28 120.1 .
C29 C28 H28 120.1 .
C30 C29 C28 119.2(3) .
C30 C29 H29 120.4 .
C28 C29 H29 120.4 .
C31 C30 C29 120.8(3) .
C31 C30 H30 119.6 .
C29 C30 H30 119.6 .
C30 C31 C32 120.3(3) .
C30 C31 H31 119.8 .
C32 C31 H31 119.8 .
O4 C32 C31 120.3(3) .
O4 C32 C27 120.3(3) .
C31 C32 C27 119.3(3) .
O5 C33 C34 116.1(3) .
O5 C33 C38 123.7(3) .
C34 C33 C38 120.1(3) .
C33 C34 C35 120.1(3) .
C33 C34 H34 120.0 .
C35 C34 H34 120.0 .
C36 C35 C34 119.8(3) .
C36 C35 H35 120.1 .
C34 C35 H35 120.1 .
C35 C36 C37 120.6(3) .
C35 C36 H36 119.7 .
C37 C36 H36 119.7 .
C36 C37 C38 119.9(3) .
C36 C37 H37 120.0 .
C38 C37 H37 120.0 .
C37 C38 C33 119.4(3) .
C37 C38 C39 111.9(3) .
C33 C38 C39 128.7(2) .
N5 C39 C38 115.6(3) .
N5 C39 H39 122.2 .
C38 C39 H39 122.2 .
N5 C40 C41 106.4(2) .
N5 C40 H40A 110.4 .
C41 C40 H40A 110.4 .
N5 C40 H40B 110.4 .
C41 C40 H40B 110.4 .
H40A C40 H40B 108.6 .
N6 C41 C40 103.7(2) .
N6 C41 H41A 111.0 .
C40 C41 H41A 111.0 .
N6 C41 H41B 111.0 .
C40 C41 H41B 111.0 .
H41A C41 H41B 109.0 .
N6 C42 C43 124.0(3) .
N6 C42 H42 118.0 .
C43 C42 H42 118.0 .
C48 C43 C44 120.6(2) .
C48 C43 C42 122.9(2) .
C44 C43 C42 116.4(2) .
C45 C44 C43 120.3(3) .
C45 C44 H44 119.9 .
C43 C44 H44 119.9 .
C44 C45 C46 120.3(3) .
C44 C45 H45 119.8 .
C46 C45 H45 119.8 .
C47 C46 C45 119.4(2) .
C47 C46 H46 120.3 .
C45 C46 H46 120.3 .
C46 C47 C48 120.7(3) .
C46 C47 H47 119.7 .
C48 C47 H47 119.7 .
O6 C48 C43 124.4(2) .
O6 C48 C47 116.9(2) .
C43 C48 C47 118.7(2) .
C7 N1 C8 125.7(2) .
C7 N1 Mn1 124.7(2) .
C8 N1 Mn1 109.35(16) .
C10 N2 C9 113.2(2) .
C10 N2 Mn1 127.3(2) .
C9 N2 Mn1 119.16(17) .
C23 N3 C24 118.3(2) .
C23 N3 Cr2 120.3(2) .
C24 N3 Cr2 120.43(17) .
C26 N4 C25 109.9(2) .
C26 N4 Cr2 137.6(2) .
C25 N4 Cr2 112.31(17) .
C39 N5 C40 115.5(2) .
C39 N5 Mn3 133.8(2) .
C40 N5 Mn3 110.58(14) .
C42 N6 C41 117.8(2) .
C42 N6 Mn3 128.32(19) .
C41 N6 Mn3 113.80(16) .
C1 O1 Mn1 126.93(17) .
C16 O2 Mn1 125.69(18) .
C17 O3 Cr2 123.52(17) .
C32 O4 Cr2 137.41(18) .
C33 O5 Mn3 124.86(18) .
C48 O6 Mn3 123.55(15) .
H7D O7 H7B 109.5 .
H8F O8 H8C 109.5 .
H9C O9 H9D 109.5 .
H10D O10 H10C 109.5 .
C49 N7 Cr2 169.4(2) .
C50 N8 Mn3 164.1(2) .
C51 N9 Mn1 162.0(2) 1_455
N7 C49 Mn1 170.8(2) .
N8 C50 Cr2 175.7(2) .
N9 C51 Mn3 172.8(2) .
O1 Mn1 O2 97.75(9) .
O1 Mn1 N2 171.50(9) .
O2 Mn1 N2 90.61(9) .
O1 Mn1 N1 91.17(9) .
O2 Mn1 N1 171.06(9) .
N2 Mn1 N1 80.49(10) .
O1 Mn1 C49 89.96(9) .
O2 Mn1 C49 94.38(9) .
N2 Mn1 C49 90.89(9) .
N1 Mn1 C49 84.89(10) .
O1 Mn1 N9 93.50(9) 1_655
O2 Mn1 N9 88.79(8) 1_655
N2 Mn1 N9 85.15(10) 1_655
N1 Mn1 N9 91.38(9) 1_655
C49 Mn1 N9 174.97(9) 1_655
O3 Cr2 O4 109.63(8) .
O3 Cr2 N4 173.29(9) .
O4 Cr2 N4 77.07(9) .
O3 Cr2 N3 95.03(9) .
O4 Cr2 N3 155.07(9) .
N4 Cr2 N3 78.31(10) .
O3 Cr2 C50 89.03(9) .
O4 Cr2 C50 94.63(9) .
N4 Cr2 C50 90.04(10) .
N3 Cr2 C50 89.30(9) .
O3 Cr2 N7 91.35(9) .
O4 Cr2 N7 84.89(9) .
N4 Cr2 N7 89.64(10) .
N3 Cr2 N7 91.05(9) .
C50 Cr2 N7 179.47(11) .
O5 Mn3 O6 94.33(8) .
O5 Mn3 N6 174.36(8) .
O6 Mn3 N6 90.76(8) .
O5 Mn3 N5 91.44(9) .
O6 Mn3 N5 173.72(8) .
N6 Mn3 N5 83.59(9) .
O5 Mn3 C51 96.05(10) .
O6 Mn3 C51 87.02(9) .
N6 Mn3 C51 86.64(10) .
N5 Mn3 C51 89.91(10) .
O5 Mn3 N8 87.35(9) .
O6 Mn3 N8 93.79(9) .
N6 Mn3 N8 89.89(10) .
N5 Mn3 N8 88.95(10) .
C51 Mn3 N8 176.44(10) .

loop_
_geom_bond_atom_site_label_1
_geom_bond_atom_site_label_2
_geom_bond_distance
_geom_bond_site_symmetry_2
C1 O1 1.360(3) .
C1 C2 1.378(4) .
C1 C6 1.382(4) .
C2 C3 1.379(4) .
C2 H2 0.9300 .
C3 C4 1.398(4) .
C3 H3 0.9300 .
C4 C5 1.380(4) .
C4 H4 0.9300 .
C5 C6 1.410(4) .
C5 H5 0.9300 .
C6 C7 1.475(4) .
C7 N1 1.243(3) .
C7 H7 0.9300 .
C8 N1 1.515(3) .
C8 C9 1.541(4) .
C8 H8A 0.9700 .
C8 H8B 0.9700 .
C9 N2 1.466(3) .
C9 H9A 0.9700 .
C9 H9B 0.9700 .
C10 N2 1.263(4) .
C10 C11 1.462(4) .
C10 H10 0.9300 .
C11 C12 1.381(4) .
C11 C16 1.403(4) .
C12 C13 1.384(4) .
C12 H12 0.9300 .
C13 C14 1.383(4) .
C13 H13 0.9300 .
C14 C15 1.409(4) .
C14 H14 0.9300 .
C15 C16 1.394(4) .
C15 H15 0.9300 .
C16 O2 1.299(3) .
C17 O3 1.352(3) .
C17 C22 1.384(4) .
C17 C18 1.394(4) .
C18 C19 1.399(4) .
C18 H18 0.9300 .
C19 C20 1.380(4) .
C19 H19 0.9300 .
C20 C21 1.387(4) .
C20 H20 0.9300 .
C21 C22 1.385(4) .
C21 H21 0.9300 .
C22 C23 1.488(4) .
C23 N3 1.251(3) .
C23 H23 0.9300 .
C24 C25 1.475(4) .
C24 N3 1.506(4) .
C24 H24A 0.9700 .
C24 H24B 0.9700 .
C25 N4 1.606(4) .
C25 H25A 0.9700 .
C25 H25B 0.9700 .
C26 N4 1.352(4) .
C26 C27 1.367(4) .
C26 H26 0.9300 .
C27 C28 1.384(4) .
C27 C32 1.393(4) .
C28 C29 1.401(4) .
C28 H28 0.9300 .
C29 C30 1.386(4) .
C29 H29 0.9300 .
C30 C31 1.377(4) .
C30 H30 0.9300 .
C31 C32 1.388(4) .
C31 H31 0.9300 .
C32 O4 1.355(3) .
C33 O5 1.381(3) .
C33 C34 1.385(4) .
C33 C38 1.407(4) .
C34 C35 1.400(4) .
C34 H34 0.9300 .
C35 C36 1.382(4) .
C35 H35 0.9300 .
C36 C37 1.392(4) .
C36 H36 0.9300 .
C37 C38 1.396(4) .
C37 H37 0.9300 .
C38 C39 1.473(4) .
C39 N5 1.253(3) .
C39 H39 0.9300 .
C40 N5 1.540(4) .
C40 C41 1.550(4) .
C40 H40A 0.9700 .
C40 H40B 0.9700 .
C41 N6 1.521(3) .
C41 H41A 0.9700 .
C41 H41B 0.9700 .
C42 N6 1.248(3) .
C42 C43 1.450(4) .
C42 H42 0.9300 .
C43 C48 1.394(4) .
C43 C44 1.396(4) .
C44 C45 1.379(4) .
C44 H44 0.9300 .
C45 C46 1.403(4) .
C45 H45 0.9300 .
C46 C47 1.391(4) .
C46 H46 0.9300 .
C47 C48 1.413(3) .
C47 H47 0.9300 .
C48 O6 1.342(3) .
N1 Mn1 1.997(2) .
N2 Mn1 1.995(2) .
N3 Cr2 2.029(2) .
N4 Cr2 2.027(3) .
N5 Mn3 2.012(2) .
N6 Mn3 1.957(2) .
O1 Mn1 1.864(2) .
O2 Mn1 1.9235(18) .
O3 Cr2 1.901(2) .
O4 Cr2 1.915(2) .
O5 Mn3 1.906(2) .
O6 Mn3 1.9340(19) .
O7 H7D 0.8501 .
O7 H7B 0.8500 .
O8 H8F 0.8500 .
O8 H8C 0.8500 .
O9 H9C 0.8500 .
O9 H9D 0.8500 .
O10 H10D 0.8501 .
O10 H10C 0.8501 .
N7 C49 1.115(4) .
N7 Cr2 2.148(3) .
N8 C50 1.165(4) .
N8 Mn3 2.103(3) .
N9 C51 1.199(4) .
N9 Mn1 2.197(3) 1_455
C49 Mn1 2.189(3) .
C50 Cr2 2.127(3) .
C51 Mn3 2.041(3) .
Mn1 N9 2.197(3) 1_655

loop_
_geom_torsion_atom_site_label_1
_geom_torsion_atom_site_label_2
_geom_torsion_atom_site_label_3
_geom_torsion_atom_site_label_4
_geom_torsion
_geom_torsion_site_symmetry_1
_geom_torsion_site_symmetry_4
O1 C1 C2 C3 179.1(3) . .
C6 C1 C2 C3 0.8(5) . .
C1 C2 C3 C4 -1.5(5) . .
C2 C3 C4 C5 1.7(5) . .
C3 C4 C5 C6 -1.2(4) . .
O1 C1 C6 C5 -178.4(3) . .
C2 C1 C6 C5 -0.2(5) . .
O1 C1 C6 C7 8.4(5) . .
C2 C1 C6 C7 -173.5(3) . .
C4 C5 C6 C1 0.4(4) . .
C4 C5 C6 C7 173.7(3) . .
C1 C6 C7 N1 -16.4(5) . .
C5 C6 C7 N1 170.4(3) . .
N1 C8 C9 N2 48.1(3) . .
N2 C10 C11 C12 168.1(3) . .
N2 C10 C11 C16 -8.8(5) . .
C16 C11 C12 C13 -0.4(4) . .
C10 C11 C12 C13 -177.4(3) . .
C11 C12 C13 C14 0.3(4) . .
C12 C13 C14 C15 0.2(4) . .
C13 C14 C15 C16 -0.7(4) . .
C14 C15 C16 O2 -176.6(2) . .
C14 C15 C16 C11 0.7(4) . .
C12 C11 C16 O2 177.0(3) . .
C10 C11 C16 O2 -6.2(5) . .
C12 C11 C16 C15 -0.1(4) . .
C10 C11 C16 C15 176.6(3) . .
O3 C17 C18 C19 179.1(2) . .
C22 C17 C18 C19 1.2(4) . .
C17 C18 C19 C20 -1.7(4) . .
C18 C19 C20 C21 1.9(4) . .
C19 C20 C21 C22 -1.7(4) . .
O3 C17 C22 C21 -178.5(2) . .
C18 C17 C22 C21 -1.0(4) . .
O3 C17 C22 C23 1.8(4) . .
C18 C17 C22 C23 179.3(2) . .
C20 C21 C22 C17 1.3(4) . .
C20 C21 C22 C23 -179.0(2) . .
C17 C22 C23 N3 -2.3(4) . .
C21 C22 C23 N3 178.0(3) . .
N3 C24 C25 N4 42.3(3) . .
N4 C26 C27 C28 171.7(2) . .
N4 C26 C27 C32 -1.2(4) . .
C26 C27 C28 C29 -175.4(3) . .
C32 C27 C28 C29 -2.3(4) . .
C27 C28 C29 C30 1.9(4) . .
C28 C29 C30 C31 -1.0(4) . .
C29 C30 C31 C32 0.4(4) . .
C30 C31 C32 O4 -179.2(2) . .
C30 C31 C32 C27 -0.8(4) . .
C26 C27 C32 O4 -7.2(4) . .
C28 C27 C32 O4 -179.9(2) . .
C26 C27 C32 C31 174.5(3) . .
C28 C27 C32 C31 1.8(4) . .
O5 C33 C34 C35 176.6(2) . .
C38 C33 C34 C35 -1.1(4) . .
C33 C34 C35 C36 1.2(4) . .
C34 C35 C36 C37 -1.1(4) . .
C35 C36 C37 C38 0.9(4) . .
C36 C37 C38 C33 -0.7(4) . .
C36 C37 C38 C39 179.3(2) . .
O5 C33 C38 C37 -176.7(3) . .
C34 C33 C38 C37 0.9(4) . .
O5 C33 C38 C39 3.3(4) . .
C34 C33 C38 C39 -179.2(3) . .
C37 C38 C39 N5 168.6(2) . .
C33 C38 C39 N5 -11.3(4) . .
N5 C40 C41 N6 48.9(3) . .
N6 C42 C43 C48 -5.4(5) . .
N6 C42 C43 C44 170.1(3) . .
C48 C43 C44 C45 1.9(4) . .
C42 C43 C44 C45 -173.7(3) . .
C43 C44 C45 C46 -1.6(4) . .
C44 C45 C46 C47 1.2(4) . .
C45 C46 C47 C48 -1.1(5) . .
C44 C43 C48 O6 177.9(3) . .
C42 C43 C48 O6 -6.7(4) . .
C44 C43 C48 C47 -1.7(4) . .
C42 C43 C48 C47 173.6(3) . .
C46 C47 C48 O6 -178.4(3) . .
C46 C47 C48 C43 1.3(4) . .
C6 C7 N1 C8 -173.9(3) . .
C6 C7 N1 Mn1 -0.7(5) . .
C9 C8 N1 C7 136.6(3) . .
C9 C8 N1 Mn1 -37.6(3) . .
C11 C10 N2 C9 173.1(3) . .
C11 C10 N2 Mn1 0.5(4) . .
C8 C9 N2 C10 145.3(2) . .
C8 C9 N2 Mn1 -41.5(3) . .
C22 C23 N3 C24 -178.7(2) . .
C22 C23 N3 Cr2 -9.6(4) . .
C25 C24 N3 C23 138.4(3) . .
C25 C24 N3 Cr2 -30.6(3) . .
C27 C26 N4 C25 174.4(2) . .
C27 C26 N4 Cr2 -9.6(4) . .
C24 C25 N4 C26 135.7(2) . .
C24 C25 N4 Cr2 -41.4(2) . .
C38 C39 N5 C40 -179.7(2) . .
C38 C39 N5 Mn3 4.9(4) . .
C41 C40 N5 C39 145.7(2) . .
C41 C40 N5 Mn3 -37.8(2) . .
C43 C42 N6 C41 178.1(3) . .
C43 C42 N6 Mn3 -4.3(5) . .
C40 C41 N6 C42 136.5(3) . .
C40 C41 N6 Mn3 -41.4(2) . .
C2 C1 O1 Mn1 -161.8(2) . .
C6 C1 O1 Mn1 16.4(4) . .
C15 C16 O2 Mn1 -154.4(2) . .
C11 C16 O2 Mn1 28.4(4) . .
C22 C17 O3 Cr2 11.6(3) . .
C18 C17 O3 Cr2 -166.02(18) . .
C31 C32 O4 Cr2 -150.8(2) . .
C27 C32 O4 Cr2 30.9(4) . .
C34 C33 O5 Mn3 -166.50(19) . .
C38 C33 O5 Mn3 11.1(4) . .
C43 C48 O6 Mn3 26.5(4) . .
C47 C48 O6 Mn3 -153.8(2) . .
Cr2 N7 C49 Mn1 -86.0(19) . .
Mn3 N8 C50 Cr2 -12(4) . .
Mn1 N9 C51 Mn3 171.0(11) 1_455 .
C1 O1 Mn1 O2 154.3(2) . .
C1 O1 Mn1 N2 -35.9(7) . .
C1 O1 Mn1 N1 -25.0(2) . .
C1 O1 Mn1 C49 59.9(2) . .
C1 O1 Mn1 N9 -116.5(2) . 1_655
C16 O2 Mn1 O1 150.6(2) . .
C16 O2 Mn1 N2 -27.9(2) . .
C16 O2 Mn1 N1 -34.0(7) . .
C16 O2 Mn1 C49 -118.9(2) . .
C16 O2 Mn1 N9 57.2(2) . 1_655
C10 N2 Mn1 O1 -156.3(5) . .
C9 N2 Mn1 O1 31.6(7) . .
C10 N2 Mn1 O2 13.6(3) . .
C9 N2 Mn1 O2 -158.5(2) . .
C10 N2 Mn1 N1 -167.3(3) . .
C9 N2 Mn1 N1 20.5(2) . .
C10 N2 Mn1 C49 108.0(3) . .
C9 N2 Mn1 C49 -64.1(2) . .
C10 N2 Mn1 N9 -75.1(3) . 1_655
C9 N2 Mn1 N9 112.8(2) . 1_655
C7 N1 Mn1 O1 17.3(3) . .
C8 N1 Mn1 O1 -168.48(18) . .
C7 N1 Mn1 O2 -158.2(5) . .
C8 N1 Mn1 O2 16.0(7) . .
C7 N1 Mn1 N2 -164.3(3) . .
C8 N1 Mn1 N2 9.90(18) . .
C7 N1 Mn1 C49 -72.5(3) . .
C8 N1 Mn1 C49 101.67(18) . .
C7 N1 Mn1 N9 110.9(3) . 1_655
C8 N1 Mn1 N9 -74.95(19) . 1_655
N7 C49 Mn1 O1 -37.5(15) . .
N7 C49 Mn1 O2 -135.2(15) . .
N7 C49 Mn1 N2 134.1(15) . .
N7 C49 Mn1 N1 53.7(15) . .
N7 C49 Mn1 N9 95.9(17) . 1_655
C17 O3 Cr2 O4 166.13(17) . .
C17 O3 Cr2 N4 -10.5(8) . .
C17 O3 Cr2 N3 -17.65(19) . .
C17 O3 Cr2 C50 71.56(19) . .
C17 O3 Cr2 N7 -108.82(19) . .
C32 O4 Cr2 O3 150.7(2) . .
C32 O4 Cr2 N4 -29.7(2) . .
C32 O4 Cr2 N3 -20.4(4) . .
C32 O4 Cr2 C50 -118.7(2) . .
C32 O4 Cr2 N7 61.1(2) . .
C26 N4 Cr2 O3 -164.5(6) . .
C25 N4 Cr2 O3 11.4(8) . .
C26 N4 Cr2 O4 18.8(3) . .
C25 N4 Cr2 O4 -165.27(17) . .
C26 N4 Cr2 N3 -157.2(3) . .
C25 N4 Cr2 N3 18.74(16) . .
C26 N4 Cr2 C50 113.5(3) . .
C25 N4 Cr2 C50 -70.53(17) . .
C26 N4 Cr2 N7 -66.1(3) . .
C25 N4 Cr2 N7 109.89(17) . .
C23 N3 Cr2 O3 16.7(2) . .
C24 N3 Cr2 O3 -174.49(19) . .
C23 N3 Cr2 O4 -171.80(19) . .
C24 N3 Cr2 O4 -2.9(3) . .
C23 N3 Cr2 N4 -162.5(2) . .
C24 N3 Cr2 N4 6.36(19) . .
C23 N3 Cr2 C50 -72.3(2) . .
C24 N3 Cr2 C50 96.5(2) . .
C23 N3 Cr2 N7 108.1(2) . .
C24 N3 Cr2 N7 -83.1(2) . .
N8 C50 Cr2 O3 -65(3) . .
N8 C50 Cr2 O4 -175(3) . .
N8 C50 Cr2 N4 108(3) . .
N8 C50 Cr2 N3 30(3) . .
N8 C50 Cr2 N7 160(32) . .
C49 N7 Cr2 O3 -121.8(13) . .
C49 N7 Cr2 O4 -12.2(13) . .
C49 N7 Cr2 N4 64.8(13) . .
C49 N7 Cr2 N3 143.1(13) . .
C49 N7 Cr2 C50 13(12) . .
C33 O5 Mn3 O6 169.8(2) . .
C33 O5 Mn3 N6 15.4(11) . .
C33 O5 Mn3 N5 -12.7(2) . .
C33 O5 Mn3 C51 -102.8(2) . .
C33 O5 Mn3 N8 76.2(2) . .
C48 O6 Mn3 O5 155.68(19) . .
C48 O6 Mn3 N6 -26.8(2) . .
C48 O6 Mn3 N5 -1.0(9) . .
C48 O6 Mn3 C51 59.8(2) . .
C48 O6 Mn3 N8 -116.7(2) . .
C42 N6 Mn3 O5 171.3(9) . .
C41 N6 Mn3 O5 -11.1(11) . .
C42 N6 Mn3 O6 16.8(3) . .
C41 N6 Mn3 O6 -165.55(18) . .
C42 N6 Mn3 N5 -160.4(3) . .
C41 N6 Mn3 N5 17.20(18) . .
C42 N6 Mn3 C51 -70.1(3) . .
C41 N6 Mn3 C51 107.48(19) . .
C42 N6 Mn3 N8 110.6(3) . .
C41 N6 Mn3 N8 -71.76(19) . .
C39 N5 Mn3 O5 5.1(3) . .
C40 N5 Mn3 O5 -170.45(17) . .
C39 N5 Mn3 O6 161.8(7) . .
C40 N5 Mn3 O6 -13.7(9) . .
C39 N5 Mn3 N6 -172.3(3) . .
C40 N5 Mn3 N6 12.22(17) . .
C39 N5 Mn3 C51 101.1(3) . .
C40 N5 Mn3 C51 -74.41(18) . .
C39 N5 Mn3 N8 -82.3(3) . .
C40 N5 Mn3 N8 102.23(18) . .
N9 C51 Mn3 O5 29.3(17) . .
N9 C51 Mn3 O6 123.4(17) . .
N9 C51 Mn3 N6 -145.7(17) . .
N9 C51 Mn3 N5 -62.1(17) . .
N9 C51 Mn3 N8 -133.3(18) . .
C50 N8 Mn3 O5 -68.7(9) . .
C50 N8 Mn3 O6 -162.9(9) . .
C50 N8 Mn3 N6 106.4(9) . .
C50 N8 Mn3 N5 22.8(9) . .
C50 N8 Mn3 C51 94.0(18) . .
